data_9009497
loop_
_publ_author_name
'Starova, G. L.'
'Filatov, S. K.'
'Matusevich, G. L.'
'Fundamensky, V. S.'

_publ_section_title
;
 The crystal structure of vlodavetsite, AlCa2(SO4)2F2Cl*4H2O
;
_journal_name_full 'Mineralogical Magazine'
_journal_page_first 159
_journal_page_last 162
_journal_paper_doi 10.1180/minmag.1995.59.394.16
_journal_volume 59
_journal_year 1995
_chemical_compound_source 'Tolbachik Main Fracture Eruption, Kamchatka, Russia'
_chemical_formula_sum 'Al Ca2 Cl F2 H8 O12 S2'
_chemical_name_mineral Vlodavetsite
_space_group_IT_number 87
_symmetry_space_group_name_Hall '-I 4'
_symmetry_space_group_name_H-M 'I 4/m'
_cell_angle_alpha 90
_cell_angle_beta 90
_cell_angle_gamma 90
_cell_length_a 6.870
_cell_length_b 6.870
_cell_length_c 13.342
_cell_formula_units_Z 2
_cell_volume 629.701
_database_code_amcsd 0014515
_exptl_crystal_density_diffrn 2.346
_cod_original_formula_sum 'Al Ca2 S2 F2 Cl O12 H8'
_cod_database_code 9009497

loop_
_space_group_symop_operation_xyz
x,y,z
1/2+x,1/2+y,1/2+z
y,-x,-z
1/2+y,1/2-x,1/2-z
-y,x,z
1/2-y,1/2+x,1/2+z
x,y,-z
1/2+x,1/2+y,1/2-z
-x,-y,z
1/2-x,1/2-y,1/2+z
-y,x,-z
1/2-y,1/2+x,1/2-z
y,-x,z
1/2+y,1/2-x,1/2+z
-x,-y,-z
1/2-x,1/2-y,1/2-z

loop_
_atom_site_label
_atom_site_fract_x
_atom_site_fract_y
_atom_site_fract_z
_atom_site_U_iso_or_equiv
Al 0.00000 0.00000 0.00000 0.01431
Ca 0.00000 0.00000 0.70150 0.01343
S 0.50000 0.00000 0.75000 0.01330
F 0.00000 0.00000 0.86880 0.01773
Cl 0.00000 0.00000 0.50000 0.02685
O1 0.33720 0.06350 0.68590 0.02077
O2 0.05940 0.27270 0.00000 0.02204
H 0.07800 0.32700 0.05100 0.02470

loop_
_cod_related_entry_id
_cod_related_entry_database
_cod_related_entry_code
1 AMCSD 0014515
